data_2204201
loop_
_publ_author_name
'Riddle, Gordon B.'
'Grossie, David A.'
'Turnbull, Kenneth'

_publ_section_title
;
 The sydnone compound 4-hydroxy-4-benzylsydno[3,4-<i>a</i>]indole
;
_journal_issue 9
_journal_name_full 'Acta Crystallographica Section E'
_journal_page_first o1568
_journal_page_last o1570
_journal_paper_doi 10.1107/S1600536804020082
_journal_volume 60
_journal_year 2004
_chemical_formula_iupac 'C16 H12 N2 O3'
_chemical_formula_moiety 'C16 H12 N2 O3'
_chemical_formula_sum 'C16 H12 N2 O3'
_chemical_formula_weight 280.28
_chemical_melting_point 426
_chemical_name_systematic
;
4-hydroxy-4-benzylsydno[3,4-a](4H)indole
;
_space_group_IT_number 2
_symmetry_cell_setting triclinic
_symmetry_space_group_name_Hall '-P 1'
_symmetry_space_group_name_H-M 'P -1'
_atom_sites_solution_hydrogens geom
_atom_sites_solution_primary direct
_atom_sites_solution_secondary difmap
_audit_creation_method SHELXL-97
_cell_angle_alpha 105.712(17)
_cell_angle_beta 108.29(2)
_cell_angle_gamma 101.13(2)
_cell_formula_units_Z 4
_cell_length_a 9.502(3)
_cell_length_b 11.906(3)
_cell_length_c 13.676(3)
_cell_measurement_reflns_used 6477
_cell_measurement_temperature 298(2)
_cell_measurement_theta_max 28.098
_cell_measurement_theta_min 2.314
_cell_volume 1347.1(7)
_computing_cell_refinement 'SAINT-Plus (Bruker, 1997-1999)'
_computing_data_collection 'SMART (Bruker, 1997-2000)'
_computing_data_reduction SAINT-Plus
_computing_molecular_graphics 'ORTEX (McArdle, 1995)'
_computing_publication_material 'OSCAIL (McArdle, 1995)'
_computing_structure_refinement 'SHELXL97 (Sheldrick, 1997)'
_computing_structure_solution 'SHELXS97 (Sheldrick, 1997)'
_diffrn_ambient_temperature 298(2)
_diffrn_measured_fraction_theta_full 0.996
_diffrn_measured_fraction_theta_max 0.902
_diffrn_measurement_device_type 'Bruker AXS SMART APEX CCD'
_diffrn_measurement_method \w
_diffrn_radiation_monochromator graphite
_diffrn_radiation_source 'fine-focus sealed tube'
_diffrn_radiation_type MoK\a
_diffrn_radiation_wavelength 0.71073
_diffrn_reflns_av_R_equivalents 0.0143
_diffrn_reflns_av_sigmaI/netI 0.0244
_diffrn_reflns_limit_h_max 12
_diffrn_reflns_limit_h_min -12
_diffrn_reflns_limit_k_max 15
_diffrn_reflns_limit_k_min -15
_diffrn_reflns_limit_l_max 18
_diffrn_reflns_limit_l_min -17
_diffrn_reflns_number 11422
_diffrn_reflns_theta_full 24.75
_diffrn_reflns_theta_max 28.23
_diffrn_reflns_theta_min 1.68
_diffrn_standards_decay_% 0
_diffrn_standards_interval_count 0
_diffrn_standards_interval_time 0
_diffrn_standards_number 0
_exptl_absorpt_coefficient_mu 0.097
_exptl_absorpt_correction_T_max .9760
_exptl_absorpt_correction_T_min .9008
_exptl_absorpt_correction_type multi-scan
_exptl_absorpt_process_details '(SADABS in SAINT-Plus; Bruker, 1997-1999)'
_exptl_crystal_colour colorless
_exptl_crystal_density_diffrn 1.382
_exptl_crystal_density_method 'not measured'
_exptl_crystal_description rectangular
_exptl_crystal_F_000 584
_exptl_crystal_size_max .40
_exptl_crystal_size_mid .30
_exptl_crystal_size_min .25
_refine_diff_density_max 0.284
_refine_diff_density_min -0.185
_refine_ls_extinction_method none
_refine_ls_goodness_of_fit_ref 1.055
_refine_ls_hydrogen_treatment constr
_refine_ls_matrix_type full
_refine_ls_number_parameters 381
_refine_ls_number_reflns 6005
_refine_ls_number_restraints 0
_refine_ls_restrained_S_all 1.055
_refine_ls_R_factor_all 0.0550
_refine_ls_R_factor_gt 0.0454
_refine_ls_shift/su_max 0.000
_refine_ls_shift/su_mean 0.000
_refine_ls_structure_factor_coef Fsqd
_refine_ls_weighting_details 'calc w = 1/[\s^2^(Fo^2^)+(0.1P)^2^] where P = (Fo^2^+2Fc^2^)/3'
_refine_ls_weighting_scheme calc
_refine_ls_wR_factor_gt 0.1367
_refine_ls_wR_factor_ref 0.1457
_reflns_number_gt 4886
_reflns_number_total 6005
_reflns_threshold_expression I>2\s(I)
_cod_data_source_file lh6259.cif
_cod_data_source_block I
_cod_database_code 2204201
_cod_database_fobs_code 2204201

loop_
_symmetry_equiv_pos_as_xyz
'x, y, z'
'-x, -y, -z'

loop_
_atom_site_label
_atom_site_fract_x
_atom_site_fract_y
_atom_site_fract_z
_atom_site_U_iso_or_equiv
_atom_site_adp_type
_atom_site_calc_flag
_atom_site_refinement_flags
_atom_site_occupancy
_atom_site_type_symbol
O1A 0.06381(11) 0.91184(9) 0.23631(7) 0.0514(3) Uani d . 1 O
O3A 0.38874(11) 1.02465(9) 0.58549(8) 0.0510(3) Uani d . 1 O
H3A 0.4699 1.0164 0.6225 0.077 Uiso calc R 1 H
N3A 0.04449(12) 0.87778(9) 0.37416(8) 0.0398(2) Uani d . 1 N
O5A 0.32522(12) 0.97072(11) 0.28399(8) 0.0571(3) Uani d . 1 O
C14A 0.25884(15) 0.68517(12) 0.41996(11) 0.0422(3) Uani d . 1 C
C4A 0.19893(14) 0.91401(11) 0.40119(10) 0.0390(3) Uani d . 1 C
C5A 0.21751(15) 0.93699(12) 0.31043(10) 0.0427(3) Uani d . 1 C
C7A 0.14545(15) 0.87376(11) 0.54491(10) 0.0409(3) Uani d . 1 C
N2A -0.04404(14) 0.87417(12) 0.27835(9) 0.0521(3) Uani d . 1 N
C13A 0.36584(15) 0.80779(13) 0.50322(11) 0.0456(3) Uani d . 1 C
H13A 0.4523 0.8328 0.4826 0.055 Uiso calc R 1 H
H13B 0.4077 0.7999 0.5746 0.055 Uiso calc R 1 H
C12A 0.28376(14) 0.90847(11) 0.51301(10) 0.0397(3) Uani d . 1 C
C6A 0.00500(15) 0.85209(11) 0.46019(10) 0.0410(3) Uani d . 1 C
C8A 0.14229(18) 0.86358(13) 0.64249(12) 0.0521(3) Uani d . 1 C
H8A 0.2339 0.8782 0.7016 0.063 Uiso calc R 1 H
C11A -0.13872(17) 0.81907(13) 0.46460(13) 0.0514(3) Uani d . 1 C
H11A -0.2302 0.8050 0.4056 0.062 Uiso calc R 1 H
C15A 0.17663(18) 0.60081(14) 0.44962(13) 0.0545(4) Uani d . 1 C
H15A 0.1908 0.6181 0.5232 0.065 Uiso calc R 1 H
C19A 0.23467(19) 0.65548(14) 0.30891(12) 0.0540(4) Uani d . 1 C
H19A 0.2900 0.7106 0.2873 0.065 Uiso calc R 1 H
C9A -0.0013(2) 0.83097(14) 0.65003(13) 0.0583(4) Uani d . 1 C
H9A -0.0052 0.8243 0.7154 0.070 Uiso calc R 1 H
C10A -0.1384(2) 0.80816(13) 0.56291(14) 0.0584(4) Uani d . 1 C
H10A -0.2326 0.7850 0.5704 0.070 Uiso calc R 1 H
C18A 0.1313(2) 0.54699(16) 0.23084(14) 0.0675(4) Uani d . 1 C
H18A 0.1163 0.5295 0.1571 0.081 Uiso calc R 1 H
C16A 0.0734(2) 0.49084(15) 0.37131(18) 0.0713(5) Uani d . 1 C
H16A 0.0194 0.4346 0.3927 0.086 Uiso calc R 1 H
C17A 0.0497(2) 0.46379(16) 0.26182(17) 0.0726(5) Uani d . 1 C
H17A -0.0208 0.3901 0.2093 0.087 Uiso calc R 1 H
N3B 0.78504(12) 0.72564(10) 0.03365(8) 0.0442(3) Uani d . 1 N
O3B 0.72381(11) 0.99693(9) 0.06274(8) 0.0538(3) Uani d . 1 O
H3B 0.8027 1.0342 0.0588 0.081 Uiso calc R 1 H
O1B 0.98113(12) 0.72160(11) -0.00281(9) 0.0643(3) Uani d . 1 O
C12B 0.67248(14) 0.87303(11) -0.00974(10) 0.0407(3) Uani d . 1 C
C7B 0.58262(14) 0.79513(11) 0.03645(10) 0.0401(3) Uani d . 1 C
C14B 0.52104(15) 0.73598(12) -0.21101(10) 0.0418(3) Uani d . 1 C
C13B 0.57398(16) 0.86318(12) -0.12691(11) 0.0452(3) Uani d . 1 C
H13C 0.4833 0.8886 -0.1257 0.054 Uiso calc R 1 H
H13D 0.6347 0.9192 -0.1492 0.054 Uiso calc R 1 H
C6B 0.65269(15) 0.70994(12) 0.06281(10) 0.0425(3) Uani d . 1 C
O5B 0.99882(13) 0.87069(11) -0.07826(10) 0.0713(4) Uani d . 1 O
C4B 0.80143(14) 0.81551(12) -0.00627(10) 0.0425(3) Uani d . 1 C
C19B 0.61095(17) 0.70102(15) -0.26917(11) 0.0531(3) Uani d . 1 C
H19B 0.7014 0.7580 -0.2587 0.064 Uiso calc R 1 H
N2B 0.88544(15) 0.66495(13) 0.03915(11) 0.0609(3) Uani d . 1 N
C5B 0.93047(16) 0.81594(14) -0.03500(12) 0.0522(4) Uani d . 1 C
C8B 0.44961(16) 0.80003(14) 0.05550(12) 0.0508(3) Uani d . 1 C
H8B 0.3995 0.8563 0.0388 0.061 Uiso calc R 1 H
C15B 0.38509(16) 0.64930(14) -0.23059(11) 0.0516(3) Uani d . 1 C
H15B 0.3216 0.6709 -0.1937 0.062 Uiso calc R 1 H
C11B 0.59983(19) 0.62972(14) 0.10828(12) 0.0567(4) Uani d . 1 C
H11B 0.6512 0.5744 0.1258 0.068 Uiso calc R 1 H
C18B 0.5683(2) 0.58295(17) -0.34242(13) 0.0652(4) Uani d . 1 C
H18B 0.6305 0.5608 -0.3802 0.078 Uiso calc R 1 H
C16B 0.3427(2) 0.53138(15) -0.30412(13) 0.0636(4) Uani d . 1 C
H16B 0.2515 0.4740 -0.3162 0.076 Uiso calc R 1 H
C9B 0.3922(2) 0.71922(17) 0.10006(14) 0.0620(4) Uani d . 1 C
H9B 0.3018 0.7210 0.1125 0.074 Uiso calc R 1 H
C10B 0.4663(2) 0.63578(16) 0.12644(14) 0.0647(4) Uani d . 1 C
H10B 0.4254 0.5831 0.1568 0.078 Uiso calc R 1 H
C17B 0.4351(2) 0.49881(16) -0.35943(14) 0.0678(5) Uani d . 1 C
H17B 0.4068 0.4192 -0.4086 0.081 Uiso calc R 1 H

loop_
_atom_site_aniso_label
_atom_site_aniso_U_11
_atom_site_aniso_U_22
_atom_site_aniso_U_33
_atom_site_aniso_U_12
_atom_site_aniso_U_13
_atom_site_aniso_U_23
O1A 0.0469(5) 0.0629(6) 0.0357(5) 0.0116(5) 0.0085(4) 0.0168(4)
O3A 0.0425(5) 0.0487(5) 0.0467(5) 0.0078(4) 0.0069(4) 0.0107(4)
N3A 0.0378(5) 0.0372(5) 0.0371(5) 0.0095(4) 0.0095(4) 0.0094(4)
O5A 0.0495(6) 0.0779(7) 0.0472(5) 0.0130(5) 0.0195(5) 0.0307(5)
C14A 0.0463(7) 0.0464(7) 0.0487(7) 0.0242(6) 0.0254(6) 0.0238(6)
C4A 0.0378(6) 0.0381(6) 0.0386(6) 0.0112(5) 0.0125(5) 0.0129(5)
C5A 0.0443(7) 0.0427(7) 0.0349(6) 0.0112(5) 0.0095(5) 0.0127(5)
C7A 0.0460(7) 0.0364(6) 0.0406(6) 0.0131(5) 0.0179(6) 0.0124(5)
N2A 0.0430(6) 0.0613(7) 0.0393(6) 0.0101(5) 0.0069(5) 0.0136(5)
C13A 0.0419(7) 0.0551(8) 0.0453(7) 0.0193(6) 0.0165(6) 0.0237(6)
C12A 0.0383(6) 0.0430(7) 0.0357(6) 0.0109(5) 0.0122(5) 0.0144(5)
C6A 0.0444(7) 0.0341(6) 0.0430(7) 0.0110(5) 0.0185(6) 0.0102(5)
C8A 0.0613(9) 0.0545(8) 0.0456(7) 0.0192(7) 0.0240(7) 0.0203(6)
C11A 0.0445(7) 0.0434(7) 0.0607(9) 0.0089(6) 0.0223(7) 0.0110(6)
C15A 0.0708(10) 0.0533(8) 0.0639(9) 0.0291(7) 0.0429(8) 0.0309(7)
C19A 0.0722(10) 0.0498(8) 0.0521(8) 0.0228(7) 0.0332(7) 0.0228(7)
C9A 0.0784(11) 0.0498(8) 0.0583(9) 0.0177(7) 0.0421(9) 0.0197(7)
C10A 0.0623(9) 0.0436(7) 0.0736(10) 0.0091(7) 0.0421(8) 0.0138(7)
C18A 0.0848(12) 0.0614(10) 0.0535(9) 0.0277(9) 0.0272(9) 0.0120(8)
C16A 0.0777(12) 0.0507(9) 0.1077(14) 0.0206(8) 0.0620(11) 0.0301(9)
C17A 0.0628(10) 0.0533(9) 0.0873(13) 0.0132(8) 0.0308(10) 0.0047(9)
N3B 0.0394(6) 0.0493(6) 0.0365(5) 0.0142(5) 0.0099(5) 0.0094(5)
O3B 0.0517(6) 0.0442(5) 0.0586(6) 0.0054(4) 0.0289(5) 0.0053(5)
O1B 0.0462(6) 0.0707(7) 0.0671(7) 0.0224(5) 0.0228(5) 0.0069(6)
C12B 0.0386(6) 0.0414(7) 0.0416(7) 0.0088(5) 0.0190(5) 0.0125(5)
C7B 0.0409(6) 0.0431(7) 0.0325(6) 0.0084(5) 0.0136(5) 0.0117(5)
C14B 0.0420(7) 0.0503(7) 0.0358(6) 0.0154(6) 0.0126(5) 0.0214(6)
C13B 0.0504(7) 0.0474(7) 0.0466(7) 0.0162(6) 0.0234(6) 0.0235(6)
C6B 0.0423(7) 0.0467(7) 0.0332(6) 0.0099(5) 0.0126(5) 0.0110(5)
O5B 0.0558(6) 0.0720(7) 0.0754(8) -0.0002(5) 0.0413(6) 0.0054(6)
C4B 0.0377(6) 0.0461(7) 0.0354(6) 0.0073(5) 0.0119(5) 0.0082(5)
C19B 0.0479(8) 0.0660(9) 0.0415(7) 0.0131(7) 0.0170(6) 0.0164(7)
N2B 0.0555(7) 0.0660(8) 0.0615(8) 0.0294(6) 0.0210(6) 0.0175(6)
C5B 0.0397(7) 0.0520(8) 0.0477(8) 0.0043(6) 0.0174(6) -0.0018(6)
C8B 0.0495(8) 0.0615(9) 0.0521(8) 0.0192(7) 0.0278(6) 0.0249(7)
C15B 0.0457(7) 0.0630(9) 0.0453(7) 0.0133(6) 0.0152(6) 0.0232(7)
C11B 0.0684(10) 0.0548(8) 0.0510(8) 0.0187(7) 0.0228(7) 0.0256(7)
C18B 0.0635(10) 0.0788(11) 0.0479(8) 0.0311(9) 0.0186(7) 0.0115(8)
C16B 0.0580(9) 0.0592(9) 0.0552(9) 0.0026(7) 0.0071(7) 0.0211(7)
C9B 0.0608(9) 0.0759(11) 0.0640(9) 0.0182(8) 0.0398(8) 0.0304(8)
C10B 0.0752(11) 0.0681(10) 0.0630(10) 0.0123(8) 0.0385(9) 0.0343(8)
C17B 0.0739(11) 0.0567(9) 0.0535(9) 0.0210(8) 0.0081(8) 0.0095(7)

loop_
_atom_type_symbol
_atom_type_description
_atom_type_scat_dispersion_real
_atom_type_scat_dispersion_imag
_atom_type_scat_source
C C 0.0033 0.0016 'International Tables Vol C Tables 4.2.6.8 and 6.1.1.4'
H H 0.0000 0.0000 'International Tables Vol C Tables 4.2.6.8 and 6.1.1.4'
N N 0.0061 0.0033 'International Tables Vol C Tables 4.2.6.8 and 6.1.1.4'
O O 0.0106 0.0060 'International Tables Vol C Tables 4.2.6.8 and 6.1.1.4'

loop_
_geom_angle_atom_site_label_1
_geom_angle_atom_site_label_2
_geom_angle_atom_site_label_3
_geom_angle
_geom_angle_publ_flag
N2A O1A C5A 111.76(9) yes
C12A O3A H3A 109.5 no
N2A N3A C4A 117.14(11) yes
N2A N3A C6A 130.36(11) yes
C4A N3A C6A 112.47(11) yes
C15A C14A C19A 117.82(14) no
C15A C14A C13A 121.47(12) no
C19A C14A C13A 120.66(12) no
N3A C4A C5A 105.29(11) yes
N3A C4A C12A 110.17(11) yes
C5A C4A C12A 144.44(12) yes
O5A C5A C4A 137.25(12) yes
O5A C5A O1A 119.01(11) yes
C4A C5A O1A 103.75(11) yes
C8A C7A C6A 118.16(13) yes
C8A C7A C12A 129.99(12) yes
C6A C7A C12A 111.84(11) yes
N3A N2A O1A 102.05(10) yes
C14A C13A C12A 112.91(11) no
C14A C13A H13A 109.0 no
C12A C13A H13A 109.0 no
C14A C13A H13B 109.0 no
C12A C13A H13B 109.0 no
H13A C13A H13B 107.8 no
O3A C12A C4A 110.28(10) yes
O3A C12A C7A 111.74(10) yes
C4A C12A C7A 99.50(10) yes
O3A C12A C13A 111.97(10) yes
C4A C12A C13A 111.31(10) yes
C7A C12A C13A 111.42(10) yes
C11A C6A C7A 125.12(13) yes
C11A C6A N3A 129.06(13) yes
C7A C6A N3A 105.75(11) yes
C7A C8A C9A 118.24(15) yes
C7A C8A H8A 120.9 no
C9A C8A H8A 120.9 no
C6A C11A C10A 115.44(15) yes
C6A C11A H11A 122.3 no
C10A C11A H11A 122.3 no
C14A C15A C16A 120.77(15) no
C14A C15A H15A 119.6 no
C16A C15A H15A 119.6 no
C18A C19A C14A 121.61(15) no
C18A C19A H19A 119.2 no
C14A C19A H19A 119.2 no
C10A C9A C8A 121.63(14) yes
C10A C9A H9A 119.2 no
C8A C9A H9A 119.2 no
C9A C10A C11A 121.40(14) yes
C9A C10A H10A 119.3 no
C11A C10A H10A 119.3 no
C19A C18A C17A 119.84(16) no
C19A C18A H18A 120.1 no
C17A C18A H18A 120.1 no
C17A C16A C15A 120.56(15) no
C17A C16A H16A 119.7 no
C15A C16A H16A 119.7 no
C16A C17A C18A 119.40(17) no
C16A C17A H17A 120.3 no
C18A C17A H17A 120.3 no
N2B N3B C4B 117.92(12) yes
N2B N3B C6B 129.62(12) yes
C4B N3B C6B 112.45(11) yes
C12B O3B H3B 109.5 no
N2B O1B C5B 111.80(10) yes
O3B C12B C4B 114.01(11) yes
O3B C12B C7B 107.73(10) yes
C4B C12B C7B 99.37(11) yes
O3B C12B C13B 109.53(11) yes
C4B C12B C13B 112.89(10) yes
C7B C12B C13B 112.93(11) yes
C8B C7B C6B 118.48(12) yes
C8B C7B C12B 129.84(12) yes
C6B C7B C12B 111.67(11) yes
C19B C14B C15B 117.84(13) no
C19B C14B C13B 120.26(12) no
C15B C14B C13B 121.87(12) no
C14B C13B C12B 113.42(11) no
C14B C13B H13C 108.9 no
C12B C13B H13C 108.9 no
C14B C13B H13D 108.9 no
C12B C13B H13D 108.9 no
H13C C13B H13D 107.7 no
C11B C6B C7B 124.48(13) yes
C11B C6B N3B 129.66(13) yes
C7B C6B N3B 105.86(11) yes
N3B C4B C5B 105.60(13) yes
N3B C4B C12B 110.63(11) yes
C5B C4B C12B 143.64(13) yes
C18B C19B C14B 121.05(14) no
C18B C19B H19B 119.5 no
C14B C19B H19B 119.5 no
N3B N2B O1B 101.68(12) yes
O5B C5B C4B 137.41(16) yes
O5B C5B O1B 119.61(13) yes
C4B C5B O1B 102.95(12) yes
C7B C8B C9B 118.45(14) yes
C7B C8B H8B 120.8 no
C9B C8B H8B 120.8 no
C16B C15B C14B 120.89(15) no
C16B C15B H15B 119.6 no
C14B C15B H15B 119.6 no
C6B C11B C10B 116.18(15) yes
C6B C11B H11B 121.9 no
C10B C11B H11B 121.9 no
C17B C18B C19B 120.11(16) no
C17B C18B H18B 119.9 no
C19B C18B H18B 119.9 no
C17B C16B C15B 120.01(16) no
C17B C16B H16B 120.0 no
C15B C16B H16B 120.0 no
C10B C9B C8B 121.51(14) yes
C10B C9B H9B 119.2 no
C8B C9B H9B 119.2 no
C11B C10B C9B 120.89(14) yes
C11B C10B H10B 119.6 no
C9B C10B H10B 119.6 no
C18B C17B C16B 120.08(16) no
C18B C17B H17B 120.0 no
C16B C17B H17B 120.0 no

loop_
_geom_bond_atom_site_label_1
_geom_bond_atom_site_label_2
_geom_bond_distance
_geom_bond_publ_flag
O1A N2A 1.3835(16) yes
O1A C5A 1.4098(16) yes
O3A C12A 1.4124(16) yes
O3A H3A 0.8200 no
N3A N2A 1.3000(16) yes
N3A C4A 1.3435(17) yes
N3A C6A 1.4305(17) yes
O5A C5A 1.2214(16) yes
C14A C15A 1.3784(19) no
C14A C19A 1.3940(19) no
C14A C13A 1.504(2) no
C4A C5A 1.3962(18) yes
C4A C12A 1.5147(18) yes
C7A C8A 1.3813(18) yes
C7A C6A 1.3873(19) yes
C7A C12A 1.5284(17) yes
C13A C12A 1.5500(18) yes
C13A H13A 0.9700 no
C13A H13B 0.9700 no
C6A C11A 1.3712(19) yes
C8A C9A 1.389(2) yes
C8A H8A 0.9300 no
C11A C10A 1.385(2) yes
C11A H11A 0.9300 no
C15A C16A 1.382(2) no
C15A H15A 0.9300 no
C19A C18A 1.370(2) no
C19A H19A 0.9300 no
C9A C10A 1.380(2) yes
C9A H9A 0.9300 no
C10A H10A 0.9300 no
C18A C17A 1.378(3) no
C18A H18A 0.9300 no
C16A C17A 1.377(3) no
C16A H16A 0.9300 no
C17A H17A 0.9300 no
N3B N2B 1.2994(16) yes
N3B C4B 1.3313(18) yes
N3B C6B 1.4282(17) yes
O3B C12B 1.4224(16) yes
O3B H3B 0.8200 no
O1B N2B 1.3826(18) yes
O1B C5B 1.425(2) yes
C12B C4B 1.5092(19) yes
C12B C7B 1.5290(17) yes
C12B C13B 1.5402(19) yes
C7B C8B 1.3767(19) yes
C7B C6B 1.3821(19) yes
C14B C19B 1.3858(19) no
C14B C15B 1.387(2) no
C14B C13B 1.5062(19) no
C13B H13C 0.9700 no
C13B H13D 0.9700 no
C6B C11B 1.372(2) yes
O5B C5B 1.2179(18) yes
C4B C5B 1.3995(18) yes
C19B C18B 1.381(2) no
C19B H19B 0.9300 no
C8B C9B 1.385(2) yes
C8B H8B 0.9300 no
C15B C16B 1.381(2) no
C15B H15B 0.9300 no
C11B C10B 1.379(2) yes
C11B H11B 0.9300 no
C18B C17B 1.363(3) no
C18B H18B 0.9300 no
C16B C17B 1.372(3) no
C16B H16B 0.9300 no
C9B C10B 1.385(3) yes
C9B H9B 0.9300 no
C10B H10B 0.9300 no
C17B H17B 0.9300 no

loop_
_geom_contact_atom_site_label_1
_geom_contact_atom_site_label_2
_geom_contact_distance
_geom_contact_site_symmetry_2
_geom_contact_publ_flag
N2A N3B 3.040(2) 1_455 no
H3A O5A 1.914 2_676 no
O5A H13D 2.612 2_675 no
H9A O5B 2.711 1_456 no
H3B O5B 1.899 2_775 no
O5B H9A 2.711 1_654 no

loop_
_geom_hbond_atom_site_label_D
_geom_hbond_atom_site_label_H
_geom_hbond_atom_site_label_A
_geom_hbond_site_symmetry_A
_geom_hbond_distance_DH
_geom_hbond_distance_HA
_geom_hbond_distance_DA
_geom_hbond_angle_DHA
O3A H3A O5A 2_676 0.82 1.91 2.7240(18) 169
O3B H3B O5B 2_775 0.82 1.90 2.7091(19) 169

loop_
_geom_torsion_atom_site_label_1
_geom_torsion_atom_site_label_2
_geom_torsion_atom_site_label_3
_geom_torsion_atom_site_label_4
_geom_torsion
_geom_torsion_publ_flag
N2A N3A C4A C5A -0.67(15) no
C6A N3A C4A C5A -179.07(10) no
N2A N3A C4A C12A -177.95(11) no
C6A N3A C4A C12A 3.64(14) no
N3A C4A C5A O5A -179.62(16) no
C12A C4A C5A O5A -4.0(3) no
N3A C4A C5A O1A 0.70(13) no
C12A C4A C5A O1A 176.32(16) no
N2A O1A C5A O5A 179.66(12) no
N2A O1A C5A C4A -0.58(14) no
C4A N3A N2A O1A 0.29(14) no
C6A N3A N2A O1A 178.36(11) no
C5A O1A N2A N3A 0.21(13) no
C15A C14A C13A C12A -91.37(15) no
C19A C14A C13A C12A 85.83(15) no
N3A C4A C12A O3A -122.54(11) no
C5A C4A C12A O3A 62.0(2) no
N3A C4A C12A C7A -5.01(12) no
C5A C4A C12A C7A 179.50(18) no
N3A C4A C12A C13A 112.56(12) no
C5A C4A C12A C13A -62.9(2) no
C8A C7A C12A O3A -57.53(18) no
C6A C7A C12A O3A 121.37(12) no
C8A C7A C12A C4A -173.96(13) no
C6A C7A C12A C4A 4.94(13) no
C8A C7A C12A C13A 68.56(17) no
C6A C7A C12A C13A -112.54(12) no
C14A C13A C12A O3A -175.62(10) no
C14A C13A C12A C4A -51.66(14) no
C14A C13A C12A C7A 58.41(14) no
C8A C7A C6A C11A -1.1(2) no
C12A C7A C6A C11A 179.84(12) no
C8A C7A C6A N3A 175.87(11) no
C12A C7A C6A N3A -3.17(14) no
N2A N3A C6A C11A -1.6(2) no
C4A N3A C6A C11A 176.53(12) no
N2A N3A C6A C7A -178.44(12) no
C4A N3A C6A C7A -0.30(14) no
C6A C7A C8A C9A 0.7(2) no
C12A C7A C8A C9A 179.50(12) no
C7A C6A C11A C10A 0.4(2) no
N3A C6A C11A C10A -175.90(12) no
C19A C14A C15A C16A -0.3(2) no
C13A C14A C15A C16A 177.00(13) no
C15A C14A C19A C18A 0.9(2) no
C13A C14A C19A C18A -176.42(14) no
C7A C8A C9A C10A 0.5(2) no
C8A C9A C10A C11A -1.3(2) no
C6A C11A C10A C9A 0.8(2) no
C14A C19A C18A C17A -0.7(3) no
C14A C15A C16A C17A -0.5(3) no
C15A C16A C17A C18A 0.7(3) no
C19A C18A C17A C16A -0.1(3) no
O3B C12B C7B C8B 60.84(17) no
C4B C12B C7B C8B 179.90(13) no
C13B C12B C7B C8B -60.24(18) no
O3B C12B C7B C6B -118.16(12) no
C4B C12B C7B C6B 0.91(13) no
C13B C12B C7B C6B 120.76(12) no
C19B C14B C13B C12B -91.04(15) no
C15B C14B C13B C12B 86.92(15) no
O3B C12B C13B C14B 177.02(10) no
C4B C12B C13B C14B 48.82(15) no
C7B C12B C13B C14B -62.92(15) no
C8B C7B C6B C11B -0.8(2) no
C12B C7B C6B C11B 178.36(12) no
C8B C7B C6B N3B 179.58(11) no
C12B C7B C6B N3B -1.30(14) no
N2B N3B C6B C11B 2.8(2) no
C4B N3B C6B C11B -178.41(13) no
N2B N3B C6B C7B -177.57(13) no
C4B N3B C6B C7B 1.22(14) no
N2B N3B C4B C5B 1.39(16) no
C6B N3B C4B C5B -177.56(10) no
N2B N3B C4B C12B 178.29(11) no
C6B N3B C4B C12B -0.65(14) no
O3B C12B C4B N3B 114.15(12) no
C7B C12B C4B N3B -0.14(13) no
C13B C12B C4B N3B -120.02(12) no
O3B C12B C4B C5B -70.9(2) no
C7B C12B C4B C5B 174.83(17) no
C13B C12B C4B C5B 54.9(2) no
C15B C14B C19B C18B -1.4(2) no
C13B C14B C19B C18B 176.63(13) no
C4B N3B N2B O1B -0.13(15) no
C6B N3B N2B O1B 178.60(11) no
C5B O1B N2B N3B -1.20(14) no
N3B C4B C5B O5B 176.36(17) no
C12B C4B C5B O5B 1.2(3) no
N3B C4B C5B O1B -1.90(13) no
C12B C4B C5B O1B -177.01(16) no
N2B O1B C5B O5B -176.66(12) no
N2B O1B C5B C4B 1.98(14) no
C6B C7B C8B C9B -0.1(2) no
C12B C7B C8B C9B -179.02(13) no
C19B C14B C15B C16B 1.3(2) no
C13B C14B C15B C16B -176.75(13) no
C7B C6B C11B C10B 0.9(2) no
N3B C6B C11B C10B -179.50(14) no
C14B C19B C18B C17B 0.7(2) no
C14B C15B C16B C17B -0.4(2) no
C7B C8B C9B C10B 0.7(2) no
C6B C11B C10B C9B -0.3(2) no
C8B C9B C10B C11B -0.5(3) no
C19B C18B C17B C16B 0.3(3) no
C15B C16B C17B C18B -0.4(3) no

loop_
_cod_related_entry_id
_cod_related_entry_database
_cod_related_entry_code
1 ChemSpider 9110065
